data_4113991
loop_
_publ_author_name
'P. Andrew Evans'
'David K. Leahy'

_publ_contact_author_address
;
        Indiana University
        Department of Chemistry
        800 E. Kirkwood Ave.
        Bloomington, IN 47405-7102
        USA
;
_publ_contact_author_email paevans@indiana.edu
_publ_contact_author_fax '++ 812 855 8300'
_publ_contact_author_name 'Evans, P. Andrew'
_publ_contact_author_phone '++ 812 855 7368'
_publ_section_title
;
 Regioselective and Enantiospecific Rhodium-Catalyzed Allylic Alkylation
 Reactions Using Copper(I) Enolates: Synthesis of (-)-Sugiresinol Dimethyl
 Ether
;
_journal_name_full 'Journal of the American Chemical Society'
_journal_page_first 8974
_journal_page_last 8975
_journal_paper_doi 10.1021/ja035983p
_journal_volume 125
_journal_year 2003
_chemical_formula_sum 'C19 H25 N O6'
_chemical_formula_weight 363.40
_chemical_name_systematic
; 
 ? 
;
_space_group_IT_number 14
_symmetry_cell_setting monoclinic
_symmetry_space_group_name_Hall '-P 2ybc'
_symmetry_space_group_name_H-M 'P 1 21/c 1'
_atom_sites_solution_hydrogens geom
_atom_sites_solution_primary direct
_atom_sites_solution_secondary difmap
_audit_creation_method SHELXL-97
_cell_angle_alpha 90.00
_cell_angle_beta 92.563(6)
_cell_angle_gamma 90.00
_cell_formula_units_Z 4
_cell_length_a 6.9308(18)
_cell_length_b 7.6574(19)
_cell_length_c 33.874(9)
_cell_measurement_reflns_used 973
_cell_measurement_temperature 113(2)
_cell_measurement_theta_max 27.53
_cell_measurement_theta_min 2.41
_cell_volume 1796.0(8)
_computing_cell_refinement 'SAINT (Bruker, 1999)'
_computing_data_collection 'SMART (Bruker, 1999)'
_computing_data_reduction 'SAINT (Bruker, 1999), XTEL (local)'
_computing_structure_refinement 'SHELXL-97 (Sheldrick, 1997)'
_computing_structure_solution 'SHELXS-97 (Sheldrick, 1990)'
_diffrn_ambient_temperature 113(2)
_diffrn_detector 'CCD area detector'
_diffrn_detector_area_resol_mean 44.52
_diffrn_detector_type 'Bruker SMART 6000'
_diffrn_measured_fraction_theta_full 0.997
_diffrn_measured_fraction_theta_max 0.997
_diffrn_measurement_details '   0.30 degree frames measured for 5 seconds each'
_diffrn_measurement_device 'three-circle goniometer with fixed chi'
_diffrn_measurement_device_type 'Bruker Platform goniometer'
_diffrn_measurement_method '\w scans'
_diffrn_radiation_monochromator graphite
_diffrn_radiation_source 'fine-focus sealed tube'
_diffrn_radiation_type MoK\a
_diffrn_radiation_wavelength 0.71073
_diffrn_reflns_av_R_equivalents 0.0425
_diffrn_reflns_av_sigmaI/netI 0.0226
_diffrn_reflns_limit_h_max 9
_diffrn_reflns_limit_h_min -9
_diffrn_reflns_limit_k_max 9
_diffrn_reflns_limit_k_min -9
_diffrn_reflns_limit_l_max 43
_diffrn_reflns_limit_l_min -44
_diffrn_reflns_number 38263
_diffrn_reflns_theta_full 27.57
_diffrn_reflns_theta_max 27.57
_diffrn_reflns_theta_min 2.41
_diffrn_standards_decay_% 0.0
_exptl_absorpt_coefficient_mu 0.100
_exptl_absorpt_correction_T_max 0.9911
_exptl_absorpt_correction_T_min 0.9517
_exptl_absorpt_correction_type multi-scan
_exptl_absorpt_process_details SADABS
_exptl_crystal_colour colorless
_exptl_crystal_density_diffrn 1.344
_exptl_crystal_description 'thin plate'
_exptl_crystal_F_000 776
_exptl_crystal_size_max 0.50
_exptl_crystal_size_mid 0.30
_exptl_crystal_size_min 0.09
_refine_diff_density_max 0.346
_refine_diff_density_min -0.254
_refine_diff_density_rms 0.055
_refine_ls_extinction_method none
_refine_ls_goodness_of_fit_ref 1.171
_refine_ls_hydrogen_treatment mixed
_refine_ls_matrix_type full
_refine_ls_number_parameters 335
_refine_ls_number_reflns 4130
_refine_ls_number_restraints 0
_refine_ls_restrained_S_all 1.171
_refine_ls_R_factor_all 0.0656
_refine_ls_R_factor_gt 0.0555
_refine_ls_shift/su_max 0.001
_refine_ls_shift/su_mean 0.000
_refine_ls_structure_factor_coef Fsqd
_refine_ls_weighting_details 'calc w=1/[\s^2^(Fo^2^)+(0.0234P)^2^+2.6253P] where P=(Fo^2^+2Fc^2^)/3'
_refine_ls_weighting_scheme calc
_refine_ls_wR_factor_gt 0.1249
_refine_ls_wR_factor_ref 0.1296
_reflns_number_gt 3504
_reflns_number_total 4130
_reflns_threshold_expression >2sigma(I)
_cod_data_source_file ja035983psi20030627_033257.cif
_cod_data_source_block 03091
_cod_depositor_comments
;
The following automatic conversions were performed:

'_exptl_absorpt_correction_type' value 'multi-scans' was replaced
with the value 'multi-scan' as specified in the replacement file
'src/cod-tools/trunk/data/replacement-values/replacement_values.lst'.

Automatic conversion script
Id: cif_fix_values 5376 2017-05-30 11:51:03Z andrius 
;
_cod_original_sg_symbol_H-M 'P 1 21/c 1 '
_cod_database_code 4113991

loop_
_symmetry_equiv_pos_as_xyz
'x, y, z'
'-x, y+1/2, -z+1/2'
'-x, -y, -z'
'x, -y-1/2, z-1/2'

loop_
_atom_site_label
_atom_site_type_symbol
_atom_site_fract_x
_atom_site_fract_y
_atom_site_fract_z
_atom_site_U_iso_or_equiv
_atom_site_adp_type
_atom_site_occupancy
_atom_site_symmetry_multiplicity
_atom_site_calc_flag
C1 C 0.7600(3) 0.8342(3) 0.16581(6) 0.0224(4) Uani 1 1 d
C2 C 0.6306(3) 0.8558(3) 0.20058(6) 0.0242(5) Uani 1 1 d
C3 C 0.6320(3) 1.0470(3) 0.21297(6) 0.0238(5) Uani 1 1 d
O4 O 0.8260(2) 1.0817(2) 0.22614(5) 0.0270(4) Uani 1 1 d
C5 C 0.8588(4) 1.2595(3) 0.23726(7) 0.0311(5) Uani 1 1 d
C6 C 0.8165(4) 1.3791(3) 0.20246(7) 0.0311(5) Uani 1 1 d
C7 C 0.6073(4) 1.3560(3) 0.18770(7) 0.0295(5) Uani 1 1 d
C8 C 0.5591(3) 1.1644(3) 0.17867(6) 0.0228(4) Uani 1 1 d
C9 C 0.3391(4) 1.1462(4) 0.17214(7) 0.0303(5) Uani 1 1 d
O10 O 0.6579(2) 1.12881(18) 0.14312(4) 0.0209(3) Uani 1 1 d
C11 C 0.6977(3) 0.9514(3) 0.13085(6) 0.0192(4) Uani 1 1 d
C12 C 0.8667(3) 0.9723(3) 0.10400(7) 0.0247(5) Uani 1 1 d
C13 C 0.5231(3) 0.8703(3) 0.10791(6) 0.0219(4) Uani 1 1 d
C14 C 0.4283(3) 0.9928(3) 0.07772(6) 0.0225(4) Uani 1 1 d
O15 O 0.2954(2) 0.8980(2) 0.05065(4) 0.0218(3) Uani 1 1 d
C16 C 0.3782(3) 0.8145(3) 0.02128(6) 0.0195(4) Uani 1 1 d
O17 O 0.5505(2) 0.8084(2) 0.01715(5) 0.0259(3) Uani 1 1 d
C18 C 0.2336(3) 0.7313(3) -0.00677(6) 0.0180(4) Uani 1 1 d
C19 C 0.3019(3) 0.6299(3) -0.03717(6) 0.0209(4) Uani 1 1 d
C20 C 0.1747(3) 0.5579(3) -0.06542(6) 0.0211(4) Uani 1 1 d
C21 C -0.0204(3) 0.5872(3) -0.06200(6) 0.0190(4) Uani 1 1 d
C22 C -0.0934(3) 0.6849(3) -0.03175(6) 0.0193(4) Uani 1 1 d
C23 C 0.0352(3) 0.7581(3) -0.00391(6) 0.0187(4) Uani 1 1 d
N24 N -0.1562(3) 0.5113(2) -0.09197(5) 0.0226(4) Uani 1 1 d
O25 O -0.0915(2) 0.4361(2) -0.12018(5) 0.0350(4) Uani 1 1 d
O26 O -0.3300(2) 0.5289(2) -0.08739(5) 0.0332(4) Uani 1 1 d
H44 H 0.419(3) 0.835(3) 0.1258(7) 0.015(5) Uiso 1 1 d
H35 H 0.894(4) 1.341(4) 0.1794(8) 0.031(7) Uiso 1 1 d
H48 H 0.441(4) 0.611(3) -0.0395(7) 0.021(6) Uiso 1 1 d
H47 H 0.519(3) 1.052(3) 0.0621(7) 0.021(6) Uiso 1 1 d
H46 H 0.347(3) 1.073(3) 0.0896(6) 0.013(5) Uiso 1 1 d
H29 H 0.492(3) 0.823(3) 0.1933(7) 0.018(6) Uiso 1 1 d
H37 H 0.516(4) 1.400(4) 0.2088(9) 0.043(8) Uiso 1 1 d
H50 H -0.231(4) 0.704(3) -0.0293(7) 0.028(7) Uiso 1 1 d
H32 H 0.779(4) 1.283(3) 0.2608(8) 0.028(7) Uiso 1 1 d
H40 H 0.303(4) 1.028(4) 0.1638(8) 0.038(8) Uiso 1 1 d
H33 H 0.998(4) 1.265(4) 0.2464(9) 0.035(7) Uiso 1 1 d
H51 H -0.008(3) 0.823(3) 0.0175(7) 0.021(6) Uiso 1 1 d
H28 H 0.899(4) 0.865(3) 0.1741(7) 0.023(6) Uiso 1 1 d
H38 H 0.273(4) 1.177(3) 0.1961(8) 0.026(6) Uiso 1 1 d
H36 H 0.579(3) 1.423(3) 0.1629(7) 0.024(6) Uiso 1 1 d
H49 H 0.219(4) 0.490(4) -0.0863(8) 0.035(7) Uiso 1 1 d
H31 H 0.541(3) 1.065(3) 0.2352(7) 0.024(6) Uiso 1 1 d
H43 H 0.978(4) 1.032(3) 0.1190(8) 0.028(7) Uiso 1 1 d
H39 H 0.299(4) 1.231(3) 0.1507(8) 0.025(6) Uiso 1 1 d
H41 H 0.908(4) 0.855(4) 0.0948(8) 0.036(7) Uiso 1 1 d
H45 H 0.567(3) 0.770(3) 0.0944(7) 0.021(6) Uiso 1 1 d
H42 H 0.830(4) 1.039(3) 0.0807(8) 0.027(7) Uiso 1 1 d
H27 H 0.761(4) 0.715(4) 0.1564(8) 0.029(7) Uiso 1 1 d
H30 H 0.680(4) 0.784(4) 0.2237(8) 0.035(7) Uiso 1 1 d
H34 H 0.843(4) 1.490(4) 0.2104(9) 0.042(8) Uiso 1 1 d

loop_
_atom_site_aniso_label
_atom_site_aniso_U_11
_atom_site_aniso_U_22
_atom_site_aniso_U_33
_atom_site_aniso_U_23
_atom_site_aniso_U_13
_atom_site_aniso_U_12
C1 0.0278(11) 0.0171(10) 0.0221(10) 0.0003(8) -0.0002(8) 0.0043(8)
C2 0.0326(12) 0.0207(11) 0.0194(10) 0.0047(8) -0.0001(9) -0.0003(9)
C3 0.0286(11) 0.0244(11) 0.0187(10) 0.0010(8) 0.0034(8) 0.0023(9)
O4 0.0333(9) 0.0203(8) 0.0264(8) -0.0014(6) -0.0078(7) 0.0027(6)
C5 0.0392(14) 0.0245(12) 0.0287(12) -0.0069(10) -0.0083(10) 0.0010(10)
C6 0.0436(14) 0.0178(11) 0.0312(12) -0.0042(9) -0.0074(11) -0.0007(10)
C7 0.0433(14) 0.0199(11) 0.0249(11) -0.0032(9) -0.0025(10) 0.0083(10)
C8 0.0251(11) 0.0213(11) 0.0221(10) -0.0006(8) 0.0007(8) 0.0048(8)
C9 0.0284(12) 0.0357(14) 0.0270(12) -0.0030(10) 0.0014(9) 0.0088(10)
O10 0.0284(8) 0.0147(7) 0.0196(7) 0.0000(6) 0.0017(6) 0.0016(6)
C11 0.0237(10) 0.0155(9) 0.0185(9) -0.0003(8) 0.0018(8) 0.0029(8)
C12 0.0256(11) 0.0259(11) 0.0226(11) 0.0018(9) 0.0028(9) 0.0032(9)
C13 0.0264(11) 0.0175(10) 0.0217(10) -0.0011(8) 0.0000(8) -0.0005(8)
C14 0.0237(11) 0.0202(10) 0.0231(10) -0.0017(8) -0.0050(8) -0.0004(9)
O15 0.0210(7) 0.0242(8) 0.0200(7) -0.0035(6) -0.0010(6) -0.0002(6)
C16 0.0223(10) 0.0175(10) 0.0186(9) 0.0025(8) -0.0003(8) 0.0013(8)
O17 0.0188(7) 0.0302(9) 0.0285(8) -0.0032(7) -0.0003(6) 0.0002(6)
C18 0.0193(10) 0.0165(9) 0.0181(9) 0.0034(7) 0.0004(7) 0.0006(8)
C19 0.0178(10) 0.0193(10) 0.0260(10) 0.0006(8) 0.0038(8) 0.0011(8)
C20 0.0233(10) 0.0178(10) 0.0227(10) -0.0024(8) 0.0052(8) -0.0002(8)
C21 0.0209(10) 0.0144(9) 0.0215(10) 0.0007(8) 0.0000(8) -0.0027(7)
C22 0.0188(10) 0.0176(10) 0.0217(10) 0.0027(8) 0.0019(8) 0.0019(8)
C23 0.0205(10) 0.0175(10) 0.0182(9) 0.0006(8) 0.0032(8) 0.0022(8)
N24 0.0252(9) 0.0176(9) 0.0247(9) -0.0007(7) -0.0003(7) -0.0004(7)
O25 0.0327(9) 0.0423(10) 0.0299(9) -0.0157(8) 0.0003(7) 0.0015(8)
O26 0.0200(8) 0.0391(10) 0.0405(10) -0.0141(8) 0.0001(7) -0.0016(7)

loop_
_atom_type_symbol
_atom_type_description
_atom_type_scat_dispersion_real
_atom_type_scat_dispersion_imag
_atom_type_scat_source
O O 0.0106 0.0060 'International Tables Vol C Tables 4.2.6.8 and 6.1.1.4'
N N 0.0061 0.0033 'International Tables Vol C Tables 4.2.6.8 and 6.1.1.4'
C C 0.0033 0.0016 'International Tables Vol C Tables 4.2.6.8 and 6.1.1.4'
H H 0.0000 0.0000 'International Tables Vol C Tables 4.2.6.8 and 6.1.1.4'

loop_
_geom_angle_atom_site_label_1
_geom_angle_atom_site_label_2
_geom_angle_atom_site_label_3
_geom_angle
C2 C1 C11 112.28(18)
C2 C1 H28 110.1(14)
C11 C1 H28 107.9(14)
C2 C1 H27 111.7(15)
C11 C1 H27 107.6(15)
H28 C1 H27 107(2)
C1 C2 C3 108.74(18)
C1 C2 H29 111.7(13)
C3 C2 H29 107.3(14)
C1 C2 H30 110.5(16)
C3 C2 H30 108.2(16)
H29 C2 H30 110(2)
O4 C3 C2 105.11(18)
O4 C3 C8 113.71(18)
C2 C3 C8 110.88(18)
O4 C3 H31 110.7(14)
C2 C3 H31 109.7(15)
C8 C3 H31 106.8(14)
C3 O4 C5 113.48(18)
O4 C5 C6 110.44(19)
O4 C5 H32 107.1(15)
C6 C5 H32 114.4(15)
O4 C5 H33 105.4(16)
C6 C5 H33 111.4(17)
H32 C5 H33 108(2)
C5 C6 C7 109.5(2)
C5 C6 H35 109.6(15)
C7 C6 H35 104.3(15)
C5 C6 H34 107.9(19)
C7 C6 H34 112.5(19)
H35 C6 H34 113(2)
C6 C7 C8 111.89(19)
C6 C7 H37 109.9(16)
C8 C7 H37 108.4(17)
C6 C7 H36 111.4(14)
C8 C7 H36 107.0(14)
H37 C7 H36 108(2)
O10 C8 C7 103.95(18)
O10 C8 C9 111.64(18)
C7 C8 C9 108.76(19)
O10 C8 C3 111.67(17)
C7 C8 C3 110.37(18)
C9 C8 C3 110.26(19)
C8 C9 H40 111.4(17)
C8 C9 H38 110.9(15)
H40 C9 H38 110(2)
C8 C9 H39 106.8(14)
H40 C9 H39 109(2)
H38 C9 H39 109(2)
C8 O10 C11 121.43(15)
O10 C11 C12 103.53(16)
O10 C11 C1 112.18(16)
C12 C11 C1 108.98(18)
O10 C11 C13 111.56(17)
C12 C11 C13 110.42(17)
C1 C11 C13 109.97(17)
C11 C12 H43 109.7(15)
C11 C12 H41 109.2(16)
H43 C12 H41 110(2)
C11 C12 H42 111.2(15)
H43 C12 H42 110(2)
H41 C12 H42 107(2)
C14 C13 C11 113.46(18)
C14 C13 H44 105.9(13)
C11 C13 H44 112.0(13)
C14 C13 H45 108.3(15)
C11 C13 H45 107.9(14)
H44 C13 H45 109(2)
O15 C14 C13 110.97(17)
O15 C14 H47 107.6(14)
C13 C14 H47 113.1(15)
O15 C14 H46 102.7(13)
C13 C14 H46 111.6(14)
H47 C14 H46 110(2)
C16 O15 C14 115.18(16)
O17 C16 O15 124.40(19)
O17 C16 C18 123.25(19)
O15 C16 C18 112.34(17)
C19 C18 C23 120.14(19)
C19 C18 C16 117.97(18)
C23 C18 C16 121.85(18)
C20 C19 C18 120.45(19)
C20 C19 H48 118.7(14)
C18 C19 H48 120.8(14)
C21 C20 C19 118.17(19)
C21 C20 H49 120.4(17)
C19 C20 H49 121.4(17)
C20 C21 C22 122.88(19)
C20 C21 N24 118.42(18)
C22 C21 N24 118.71(18)
C21 C22 C23 118.48(19)
C21 C22 H50 122.5(15)
C23 C22 H50 119.0(15)
C22 C23 C18 119.86(19)
C22 C23 H51 121.5(15)
C18 C23 H51 118.6(15)
O25 N24 O26 123.25(19)
O25 N24 C21 118.74(18)
O26 N24 C21 118.00(17)

loop_
_geom_bond_atom_site_label_1
_geom_bond_atom_site_label_2
_geom_bond_distance
C1 C2 1.521(3)
C1 C11 1.532(3)
C1 H28 1.02(2)
C1 H27 0.97(3)
C2 C3 1.522(3)
C2 H29 1.01(2)
C2 H30 1.01(3)
C3 O4 1.422(3)
C3 C8 1.537(3)
C3 H31 1.01(2)
O4 C5 1.428(3)
C5 C6 1.511(3)
C5 H32 1.01(3)
C5 H33 1.00(3)
C6 C7 1.523(4)
C6 H35 1.01(3)
C6 H34 0.91(3)
C7 C8 1.532(3)
C7 H37 1.03(3)
C7 H36 1.00(3)
C8 O10 1.438(3)
C8 C9 1.537(3)
C9 H40 0.98(3)
C9 H38 0.98(3)
C9 H39 1.00(3)
O10 C11 1.451(2)
C11 C12 1.523(3)
C11 C13 1.539(3)
C12 H43 1.02(3)
C12 H41 1.00(3)
C12 H42 0.96(3)
C13 C14 1.516(3)
C13 H44 1.00(2)
C13 H45 0.95(3)
C14 O15 1.463(2)
C14 H47 0.96(2)
C14 H46 0.94(2)
O15 C16 1.334(2)
C16 O17 1.209(3)
C16 C18 1.493(3)
C18 C19 1.389(3)
C18 C23 1.398(3)
C19 C20 1.386(3)
C19 H48 0.98(2)
C20 C21 1.380(3)
C20 H49 0.94(3)
C21 C22 1.383(3)
C21 N24 1.473(3)
C22 C23 1.387(3)
C22 H50 0.97(3)
C23 H51 0.94(2)
N24 O25 1.218(2)
N24 O26 1.229(2)

loop_
_geom_torsion_atom_site_label_1
_geom_torsion_atom_site_label_2
_geom_torsion_atom_site_label_3
_geom_torsion_atom_site_label_4
_geom_torsion
C11 C1 C2 C3 -57.3(2)
C1 C2 C3 O4 -63.9(2)
C1 C2 C3 C8 59.4(2)
C2 C3 O4 C5 176.96(18)
C8 C3 O4 C5 55.5(2)
C3 O4 C5 C6 -60.9(3)
O4 C5 C6 C7 59.2(3)
C5 C6 C7 C8 -53.8(3)
C6 C7 C8 O10 -72.2(2)
C6 C7 C8 C9 168.7(2)
C6 C7 C8 C3 47.6(3)
O4 C3 C8 O10 67.3(2)
C2 C3 C8 O10 -50.9(2)
O4 C3 C8 C7 -47.8(2)
C2 C3 C8 C7 -166.02(19)
O4 C3 C8 C9 -168.01(18)
C2 C3 C8 C9 73.8(2)
C7 C8 O10 C11 161.52(17)
C9 C8 O10 C11 -81.4(2)
C3 C8 O10 C11 42.5(3)
C8 O10 C11 C12 -157.42(17)
C8 O10 C11 C1 -40.1(2)
C8 O10 C11 C13 83.8(2)
C2 C1 C11 O10 46.2(2)
C2 C1 C11 C12 160.23(19)
C2 C1 C11 C13 -78.6(2)
O10 C11 C13 C14 43.9(2)
C12 C11 C13 C14 -70.7(2)
C1 C11 C13 C14 169.05(18)
C11 C13 C14 O15 166.44(17)
C13 C14 O15 C16 -80.9(2)
C14 O15 C16 O17 2.9(3)
C14 O15 C16 C18 -175.97(16)
O17 C16 C18 C19 5.5(3)
O15 C16 C18 C19 -175.61(18)
O17 C16 C18 C23 -172.1(2)
O15 C16 C18 C23 6.7(3)
C23 C18 C19 C20 1.5(3)
C16 C18 C19 C20 -176.21(19)
C18 C19 C20 C21 -1.1(3)
C19 C20 C21 C22 0.0(3)
C19 C20 C21 N24 179.89(18)
C20 C21 C22 C23 0.8(3)
N24 C21 C22 C23 -179.12(18)
C21 C22 C23 C18 -0.4(3)
C19 C18 C23 C22 -0.7(3)
C16 C18 C23 C22 176.91(19)
C20 C21 N24 O25 -5.1(3)
C22 C21 N24 O25 174.7(2)
C20 C21 N24 O26 175.6(2)
C22 C21 N24 O26 -4.5(3)
